data_4131909
loop_
_publ_author_name
'Collot, Mayeul'
'Fam, Tkhe Kyong'
'Ashokkumar, Pichandi'
'Faklaris, Orestis'
'Galli, Thierry'
'Danglot, Lydia'
'Klymchenko, Andrey S.'

_publ_section_title
;
 Ultrabright and Fluorogenic Probes for Multicolor Imaging and Tracking of
 Lipid Droplets in Cells and Tissues.
;
_journal_issue 16
_journal_name_full 'Journal of the American Chemical Society'
_journal_page_first 5401
_journal_page_last 5411
_journal_paper_doi 10.1021/jacs.7b12817
_journal_volume 140
_journal_year 2018
_chemical_formula_moiety 'C39 H46 B F2 N3 O4'
_chemical_formula_sum 'C39 H46 B F2 N3 O4'
_chemical_formula_weight 669.60
_space_group_crystal_system monoclinic
_space_group_IT_number 14
_space_group_name_Hall '-P 2ybc'
_space_group_name_H-M_alt 'P 1 21/c 1'
_atom_sites_solution_hydrogens geom
_atom_sites_solution_primary direct
_atom_sites_solution_secondary difmap
_audit_creation_method SHELXL-2013
_cell_angle_alpha 90
_cell_angle_beta 101.322(2)
_cell_angle_gamma 90
_cell_formula_units_Z 4
_cell_length_a 15.6805(11)
_cell_length_b 10.4626(7)
_cell_length_c 21.9659(15)
_cell_measurement_reflns_used 9962
_cell_measurement_temperature 173(2)
_cell_measurement_theta_max 27.75
_cell_measurement_theta_min 2.44
_cell_volume 3533.6(4)
_computing_cell_refinement 'Bruker SAINT'
_computing_data_collection 'Bruker APEX2'
_computing_data_reduction 'Bruker SAINT'
_computing_molecular_graphics 'Bruker SHELXTL'
_computing_publication_material 'Bruker SHELXTL'
_computing_structure_refinement 'SHELXL-2013 (Sheldrick, 2013)'
_computing_structure_solution 'SHELXS-2013 (Sheldrick, 2013)'
_diffrn_ambient_temperature 173(2)
_diffrn_measured_fraction_theta_full 1.000
_diffrn_measured_fraction_theta_max 0.996
_diffrn_measurement_device_type 'Bruker APEX-II CCD'
_diffrn_measurement_method '\f and \w scans'
_diffrn_radiation_type MoK\a
_diffrn_radiation_wavelength 0.71073
_diffrn_reflns_av_R_equivalents 0.0575
_diffrn_reflns_av_unetI/netI 0.0518
_diffrn_reflns_Laue_measured_fraction_full 1.000
_diffrn_reflns_Laue_measured_fraction_max 0.996
_diffrn_reflns_limit_h_max 20
_diffrn_reflns_limit_h_min -19
_diffrn_reflns_limit_k_max 11
_diffrn_reflns_limit_k_min -13
_diffrn_reflns_limit_l_max 22
_diffrn_reflns_limit_l_min -29
_diffrn_reflns_number 50028
_diffrn_reflns_point_group_measured_fraction_full 1.000
_diffrn_reflns_point_group_measured_fraction_max 0.996
_diffrn_reflns_theta_full 25.242
_diffrn_reflns_theta_max 28.073
_diffrn_reflns_theta_min 1.324
_diffrn_source 'fine focus sealed tube'
_exptl_absorpt_coefficient_mu 0.088
_exptl_absorpt_correction_T_max 0.7456
_exptl_absorpt_correction_T_min 0.6697
_exptl_absorpt_correction_type multi-scan
_exptl_absorpt_process_details sadabs
_exptl_crystal_colour green
_exptl_crystal_density_diffrn 1.259
_exptl_crystal_description plate
_exptl_crystal_F_000 1424
_exptl_crystal_size_max 0.320
_exptl_crystal_size_mid 0.280
_exptl_crystal_size_min 0.150
_refine_diff_density_max 0.816
_refine_diff_density_min -0.620
_refine_diff_density_rms 0.062
_refine_ls_extinction_method none
_refine_ls_goodness_of_fit_ref 1.038
_refine_ls_hydrogen_treatment constr
_refine_ls_matrix_type full
_refine_ls_number_parameters 444
_refine_ls_number_reflns 8549
_refine_ls_number_restraints 0
_refine_ls_restrained_S_all 1.038
_refine_ls_R_factor_all 0.1126
_refine_ls_R_factor_gt 0.0720
_refine_ls_shift/su_max 0.000
_refine_ls_shift/su_mean 0.000
_refine_ls_structure_factor_coef Fsqd
_refine_ls_weighting_details 'w=1/[\s^2^(Fo^2^)+(0.0965P)^2^+2.9170P] where P=(Fo^2^+2Fc^2^)/3'
_refine_ls_weighting_scheme calc
_refine_ls_wR_factor_gt 0.1877
_refine_ls_wR_factor_ref 0.2158
_reflns_Friedel_coverage 0.000
_reflns_number_gt 5513
_reflns_number_total 8549
_reflns_threshold_expression 'I > 2\s(I)'
_cod_data_source_file ja7b12817_si_003.cif
_cod_data_source_block ymmc161130
_cod_original_sg_symbol_H-M 'P 21/c'
_cod_database_code 4131909
_shelx_space_group_comment
;
The symmetry employed for this shelxl refinement is uniquely defined
by the following loop, which should always be used as a source of
symmetry information in preference to the above space-group names.
They are only intended as comments.
;
_shelx_estimated_absorpt_t_min 0.972
_shelx_estimated_absorpt_t_max 0.987
_shelxl_version_number 2013-4

loop_
_space_group_symop_operation_xyz
'x, y, z'
'-x, y+1/2, -z+1/2'
'-x, -y, -z'
'x, -y-1/2, z-1/2'

loop_
_atom_site_label
_atom_site_type_symbol
_atom_site_fract_x
_atom_site_fract_y
_atom_site_fract_z
_atom_site_U_iso_or_equiv
_atom_site_adp_type
_atom_site_occupancy
_atom_site_site_symmetry_order
_atom_site_calc_flag
_atom_site_refinement_flags_posn
_atom_site_refinement_flags_adp
C1 C 0.35391(17) -0.4161(2) 0.38648(12) 0.0359(6) Uani 1 1 d . .
H1 H 0.4006 -0.4825 0.3908 0.043 Uiso 1 1 calc R U
C2 C 0.2708(2) -0.4870(3) 0.38970(14) 0.0477(7) Uani 1 1 d . .
H2A H 0.2588 -0.5514 0.3561 0.057 Uiso 1 1 calc R U
H2B H 0.2215 -0.4263 0.3840 0.057 Uiso 1 1 calc R U
C3 C 0.2801(3) -0.5531(3) 0.45270(16) 0.0596(9) Uani 1 1 d . .
H3A H 0.2250 -0.5973 0.4553 0.071 Uiso 1 1 calc R U
H3B H 0.3268 -0.6181 0.4571 0.071 Uiso 1 1 calc R U
C4 C 0.3015(2) -0.4566(3) 0.50481(15) 0.0574(9) Uani 1 1 d . .
H4A H 0.2537 -0.3936 0.5013 0.069 Uiso 1 1 calc R U
H4B H 0.3068 -0.5008 0.5452 0.069 Uiso 1 1 calc R U
C5 C 0.3857(2) -0.3880(3) 0.50231(14) 0.0543(8) Uani 1 1 d . .
H5A H 0.4342 -0.4502 0.5097 0.065 Uiso 1 1 calc R U
H5B H 0.3971 -0.3230 0.5357 0.065 Uiso 1 1 calc R U
C6 C 0.38238(18) -0.3227(3) 0.43958(13) 0.0415(6) Uani 1 1 d . .
H6A H 0.3411 -0.2501 0.4354 0.050 Uiso 1 1 calc R U
H6B H 0.4406 -0.2885 0.4376 0.050 Uiso 1 1 calc R U
C7 C 0.48656(18) -0.3720(2) 0.20344(14) 0.0390(6) Uani 1 1 d . .
H7 H 0.5274 -0.4221 0.2353 0.047 Uiso 1 1 calc R U
C8 C 0.5391(2) -0.2610(3) 0.18893(14) 0.0458(7) Uani 1 1 d . .
H8A H 0.5617 -0.2128 0.2275 0.055 Uiso 1 1 calc R U
H8B H 0.5015 -0.2029 0.1597 0.055 Uiso 1 1 calc R U
C9 C 0.6145(2) -0.3059(4) 0.16026(17) 0.0611(9) Uani 1 1 d . .
H9A H 0.6430 -0.2306 0.1456 0.073 Uiso 1 1 calc R U
H9B H 0.6580 -0.3491 0.1925 0.073 Uiso 1 1 calc R U
C10 C 0.5866(3) -0.3958(5) 0.10708(19) 0.0840(14) Uani 1 1 d . .
H10A H 0.6388 -0.4280 0.0928 0.101 Uiso 1 1 calc R U
H10B H 0.5505 -0.3488 0.0722 0.101 Uiso 1 1 calc R U
C11 C 0.5355(2) -0.5075(4) 0.12428(17) 0.0637(10) Uani 1 1 d . .
H11A H 0.5740 -0.5615 0.1550 0.076 Uiso 1 1 calc R U
H11B H 0.5144 -0.5602 0.0869 0.076 Uiso 1 1 calc R U
C12 C 0.4581(2) -0.4638(3) 0.15139(17) 0.0578(9) Uani 1 1 d . .
H12A H 0.4147 -0.4222 0.1186 0.069 Uiso 1 1 calc R U
H12B H 0.4303 -0.5388 0.1668 0.069 Uiso 1 1 calc R U
C13 C 0.41954(16) -0.3842(2) 0.29400(12) 0.0325(5) Uani 1 1 d . .
C14 C 0.34539(17) -0.2575(2) 0.20387(12) 0.0345(5) Uani 1 1 d . .
C15 C 0.28057(16) -0.2203(2) 0.23992(11) 0.0299(5) Uani 1 1 d . .
C16 C 0.28835(16) -0.2688(2) 0.29979(12) 0.0314(5) Uani 1 1 d . .
C17 C 0.20691(16) -0.1418(2) 0.21526(11) 0.0310(5) Uani 1 1 d . .
C18 C 0.18613(17) -0.0913(2) 0.15504(12) 0.0349(6) Uani 1 1 d . .
H18 H 0.2204 -0.1141 0.1255 0.042 Uiso 1 1 calc R U
C19 C 0.11657(17) -0.0089(2) 0.13781(12) 0.0357(6) Uani 1 1 d . .
H19 H 0.0829 0.0100 0.1682 0.043 Uiso 1 1 calc R U
C20 C 0.09150(17) 0.0488(2) 0.07981(12) 0.0356(6) Uani 1 1 d . .
H20 H 0.1212 0.0256 0.0477 0.043 Uiso 1 1 calc R U
C21 C 0.02564(17) 0.1380(2) 0.06684(11) 0.0345(5) Uani 1 1 d . .
H21 H -0.0056 0.1565 0.0987 0.041 Uiso 1 1 calc R U
C22 C 0.00120(17) 0.2034(2) 0.01075(12) 0.0345(6) Uani 1 1 d . .
H22 H 0.0280 0.1798 -0.0228 0.041 Uiso 1 1 calc R U
C23 C -0.05946(16) 0.3002(2) 0.00122(11) 0.0338(5) Uani 1 1 d . .
H23 H -0.0904 0.3178 0.0334 0.041 Uiso 1 1 calc R U
C24 C -0.07847(16) 0.3742(2) -0.05267(11) 0.0337(5) Uani 1 1 d . .
H24 H -0.0472 0.3553 -0.0845 0.040 Uiso 1 1 calc R U
C25 C -0.13854(16) 0.4723(2) -0.06402(11) 0.0306(5) Uani 1 1 d . .
C26 C -0.20514(16) 0.5132(2) -0.02571(11) 0.0305(5) Uani 1 1 d . .
C27 C -0.25656(16) 0.6129(2) -0.06725(11) 0.0326(5) Uani 1 1 d . .
C28 C -0.21904(16) 0.6337(2) -0.11849(12) 0.0334(5) Uani 1 1 d . .
C29 C -0.24955(18) 0.7249(3) -0.16293(13) 0.0412(6) Uani 1 1 d . .
H29 H -0.2230 0.7381 -0.1977 0.049 Uiso 1 1 calc R U
C30 C -0.32085(19) 0.7965(3) -0.15440(15) 0.0458(7) Uani 1 1 d . .
H30 H -0.3434 0.8603 -0.1840 0.055 Uiso 1 1 calc R U
C31 C -0.35957(18) 0.7772(3) -0.10406(14) 0.0437(7) Uani 1 1 d . .
H31 H -0.4087 0.8268 -0.0997 0.052 Uiso 1 1 calc R U
C32 C -0.32723(18) 0.6855(3) -0.05951(13) 0.0388(6) Uani 1 1 d . .
H32 H -0.3533 0.6730 -0.0244 0.047 Uiso 1 1 calc R U
C33 C -0.16104(19) 0.5782(3) 0.03551(12) 0.0406(6) Uani 1 1 d . .
H33A H -0.1231 0.6471 0.0264 0.061 Uiso 1 1 calc R U
H33B H -0.1264 0.5151 0.0627 0.061 Uiso 1 1 calc R U
H33C H -0.2057 0.6138 0.0562 0.061 Uiso 1 1 calc R U
C34 C -0.26294(18) 0.4022(3) -0.01281(13) 0.0389(6) Uani 1 1 d . .
H34A H -0.3140 0.4361 0.0013 0.058 Uiso 1 1 calc R U
H34B H -0.2299 0.3469 0.0194 0.058 Uiso 1 1 calc R U
H34C H -0.2818 0.3526 -0.0509 0.058 Uiso 1 1 calc R U
C35 C -0.08904(17) 0.5577(3) -0.15851(11) 0.0352(6) Uani 1 1 d . .
H35A H -0.0304 0.5296 -0.1374 0.042 Uiso 1 1 calc R U
H35B H -0.0846 0.6479 -0.1711 0.042 Uiso 1 1 calc R U
C36 C -0.11809(18) 0.4767(3) -0.21621(12) 0.0388(6) Uani 1 1 d . .
H36A H -0.1812 0.4890 -0.2319 0.047 Uiso 1 1 calc R U
H36B H -0.1080 0.3853 -0.2055 0.047 Uiso 1 1 calc R U
C37 C -0.06787(19) 0.5135(3) -0.26705(13) 0.0464(7) Uani 1 1 d . .
H37A H -0.0047 0.5077 -0.2501 0.056 Uiso 1 1 calc R U
H37B H -0.0821 0.4522 -0.3019 0.056 Uiso 1 1 calc R U
C38 C -0.0892(2) 0.6442(4) -0.29050(13) 0.0536(8) Uani 1 1 d . .
C39 C -0.1089(2) 0.7488(4) -0.30782(16) 0.0624(9) Uani 1 1 d . .
H39 H -0.1247 0.8330 -0.3218 0.075 Uiso 1 1 calc R U
N1 N 0.35143(14) -0.35405(19) 0.32434(10) 0.0329(5) Uani 1 1 d . .
N2 N 0.41400(14) -0.3349(2) 0.23505(10) 0.0345(5) Uani 1 1 d . .
N3 N -0.14764(13) 0.5503(2) -0.11484(9) 0.0324(5) Uani 1 1 d . .
O1 O 0.47954(12) -0.45054(18) 0.31943(10) 0.0440(5) Uani 1 1 d . .
O2 O 0.34399(14) -0.2255(2) 0.15063(9) 0.0527(6) Uani 1 1 d . .
O3 O 0.23523(12) -0.23895(18) 0.33571(8) 0.0400(5) Uani 1 1 d . .
O4 O 0.15098(12) -0.1168(2) 0.25192(8) 0.0432(5) Uani 1 1 d . .
B1 B 0.1723(2) -0.1350(3) 0.31736(15) 0.0459(8) Uani 1 1 d . .
F1 F 0.21387(17) -0.0236(2) 0.34392(10) 0.0776(7) Uani 1 1 d . .
F2 F 0.10195(13) -0.1595(3) 0.34179(9) 0.0790(7) Uani 1 1 d . .

loop_
_atom_site_aniso_label
_atom_site_aniso_U_11
_atom_site_aniso_U_22
_atom_site_aniso_U_33
_atom_site_aniso_U_23
_atom_site_aniso_U_13
_atom_site_aniso_U_12
C1 0.0382(14) 0.0311(12) 0.0367(13) 0.0059(11) 0.0029(11) 0.0086(11)
C2 0.0574(19) 0.0350(14) 0.0490(16) 0.0103(13) 0.0059(14) -0.0070(13)
C3 0.083(2) 0.0411(16) 0.060(2) 0.0190(15) 0.0264(18) 0.0047(16)
C4 0.079(2) 0.0467(17) 0.0520(18) 0.0190(15) 0.0255(17) 0.0195(17)
C5 0.061(2) 0.062(2) 0.0376(15) -0.0017(14) 0.0044(14) 0.0260(16)
C6 0.0381(14) 0.0437(15) 0.0428(15) -0.0040(12) 0.0080(12) 0.0046(12)
C7 0.0383(14) 0.0316(13) 0.0495(15) -0.0069(12) 0.0147(12) 0.0028(11)
C8 0.0515(17) 0.0384(14) 0.0501(16) 0.0003(13) 0.0161(14) -0.0039(13)
C9 0.055(2) 0.069(2) 0.067(2) 0.0068(18) 0.0308(17) -0.0045(17)
C10 0.071(3) 0.125(4) 0.063(2) -0.007(2) 0.029(2) 0.026(3)
C11 0.060(2) 0.071(2) 0.061(2) -0.0300(19) 0.0152(17) 0.0132(18)
C12 0.0500(18) 0.0559(19) 0.067(2) -0.0313(17) 0.0112(16) 0.0004(15)
C13 0.0309(12) 0.0249(11) 0.0400(13) -0.0036(10) 0.0027(10) -0.0029(10)
C14 0.0401(14) 0.0319(12) 0.0320(12) -0.0047(10) 0.0082(11) 0.0020(11)
C15 0.0330(13) 0.0258(11) 0.0313(12) 0.0012(10) 0.0073(10) -0.0004(10)
C16 0.0304(12) 0.0278(11) 0.0358(12) 0.0041(10) 0.0059(10) 0.0022(10)
C17 0.0308(12) 0.0314(12) 0.0317(12) 0.0034(10) 0.0086(10) -0.0010(10)
C18 0.0398(14) 0.0339(13) 0.0314(12) 0.0066(10) 0.0081(11) 0.0009(11)
C19 0.0403(14) 0.0343(13) 0.0320(12) 0.0072(11) 0.0060(11) -0.0011(11)
C20 0.0412(14) 0.0336(13) 0.0314(12) 0.0061(11) 0.0056(11) -0.0004(11)
C21 0.0376(13) 0.0349(13) 0.0303(12) 0.0048(10) 0.0046(10) -0.0016(11)
C22 0.0390(14) 0.0327(12) 0.0305(12) 0.0050(10) 0.0036(10) -0.0019(11)
C23 0.0332(13) 0.0364(13) 0.0302(12) 0.0041(10) 0.0023(10) -0.0034(10)
C24 0.0332(13) 0.0369(13) 0.0300(12) 0.0050(10) 0.0036(10) -0.0003(10)
C25 0.0305(12) 0.0342(12) 0.0251(11) 0.0032(10) 0.0006(9) -0.0061(10)
C26 0.0318(12) 0.0318(12) 0.0265(11) 0.0006(10) 0.0017(9) -0.0047(10)
C27 0.0322(13) 0.0295(12) 0.0329(12) -0.0019(10) -0.0013(10) -0.0054(10)
C28 0.0297(12) 0.0319(12) 0.0356(13) 0.0025(10) -0.0010(10) -0.0044(10)
C29 0.0415(15) 0.0384(14) 0.0409(14) 0.0089(12) 0.0012(12) -0.0021(12)
C30 0.0434(16) 0.0349(14) 0.0516(17) 0.0065(13) -0.0089(13) 0.0002(12)
C31 0.0369(15) 0.0372(14) 0.0516(16) -0.0084(13) -0.0042(13) 0.0030(12)
C32 0.0386(14) 0.0362(13) 0.0393(14) -0.0077(12) 0.0021(11) -0.0022(11)
C33 0.0426(15) 0.0465(15) 0.0301(12) -0.0048(11) 0.0006(11) -0.0058(12)
C34 0.0364(14) 0.0382(14) 0.0424(14) 0.0056(12) 0.0084(11) -0.0059(11)
C35 0.0326(13) 0.0409(14) 0.0316(12) 0.0069(11) 0.0051(10) -0.0071(11)
C36 0.0356(14) 0.0410(14) 0.0394(14) 0.0033(12) 0.0064(11) -0.0052(11)
C37 0.0418(16) 0.0626(19) 0.0350(14) 0.0015(14) 0.0082(12) -0.0036(14)
C38 0.0468(17) 0.078(2) 0.0341(14) 0.0091(15) 0.0037(13) -0.0159(16)
C39 0.072(2) 0.059(2) 0.0508(18) 0.0259(17) -0.0018(17) -0.0109(18)
N1 0.0342(11) 0.0279(10) 0.0362(11) 0.0030(9) 0.0065(9) 0.0053(8)
N2 0.0349(11) 0.0278(10) 0.0427(12) -0.0040(9) 0.0121(9) 0.0018(9)
N3 0.0311(11) 0.0366(11) 0.0286(10) 0.0077(9) 0.0040(8) -0.0007(9)
O1 0.0344(10) 0.0401(10) 0.0558(12) 0.0027(9) 0.0043(9) 0.0079(8)
O2 0.0571(13) 0.0701(14) 0.0330(10) 0.0033(10) 0.0143(9) 0.0189(11)
O3 0.0381(10) 0.0480(11) 0.0367(9) 0.0159(8) 0.0138(8) 0.0152(9)
O4 0.0367(10) 0.0590(12) 0.0361(10) 0.0182(9) 0.0129(8) 0.0166(9)
B1 0.053(2) 0.053(2) 0.0347(15) 0.0068(15) 0.0163(14) 0.0183(16)
F1 0.1102(18) 0.0605(13) 0.0583(12) -0.0072(10) 0.0074(12) 0.0132(12)
F2 0.0561(12) 0.1260(19) 0.0623(12) 0.0413(13) 0.0299(10) 0.0375(13)

loop_
_atom_type_symbol
_atom_type_description
_atom_type_scat_dispersion_real
_atom_type_scat_dispersion_imag
_atom_type_scat_source
C C 0.0033 0.0016 'International Tables Vol C Tables 4.2.6.8 and 6.1.1.4'
H H 0.0000 0.0000 'International Tables Vol C Tables 4.2.6.8 and 6.1.1.4'
N N 0.0061 0.0033 'International Tables Vol C Tables 4.2.6.8 and 6.1.1.4'
O O 0.0106 0.0060 'International Tables Vol C Tables 4.2.6.8 and 6.1.1.4'
B B 0.0013 0.0007 'International Tables Vol C Tables 4.2.6.8 and 6.1.1.4'
F F 0.0171 0.0103 'International Tables Vol C Tables 4.2.6.8 and 6.1.1.4'

loop_
_geom_angle_atom_site_label_1
_geom_angle_atom_site_label_2
_geom_angle_atom_site_label_3
_geom_angle
N1 C1 C2 112.6(2)
N1 C1 C6 111.7(2)
C2 C1 C6 113.9(2)
N1 C1 H1 105.9
C2 C1 H1 105.9
C6 C1 H1 105.9
C1 C2 C3 109.6(3)
C1 C2 H2A 109.8
C3 C2 H2A 109.8
C1 C2 H2B 109.8
C3 C2 H2B 109.8
H2A C2 H2B 108.2
C4 C3 C2 110.5(3)
C4 C3 H3A 109.5
C2 C3 H3A 109.5
C4 C3 H3B 109.5
C2 C3 H3B 109.5
H3A C3 H3B 108.1
C5 C4 C3 110.8(3)
C5 C4 H4A 109.5
C3 C4 H4A 109.5
C5 C4 H4B 109.5
C3 C4 H4B 109.5
H4A C4 H4B 108.1
C4 C5 C6 111.6(3)
C4 C5 H5A 109.3
C6 C5 H5A 109.3
C4 C5 H5B 109.3
C6 C5 H5B 109.3
H5A C5 H5B 108.0
C1 C6 C5 110.9(2)
C1 C6 H6A 109.5
C5 C6 H6A 109.5
C1 C6 H6B 109.5
C5 C6 H6B 109.5
H6A C6 H6B 108.0
C12 C7 C8 115.5(3)
C12 C7 N2 112.5(2)
C8 C7 N2 113.5(2)
C12 C7 H7 104.6
C8 C7 H7 104.6
N2 C7 H7 104.6
C7 C8 C9 110.8(3)
C7 C8 H8A 109.5
C9 C8 H8A 109.5
C7 C8 H8B 109.5
C9 C8 H8B 109.5
H8A C8 H8B 108.1
C10 C9 C8 112.7(3)
C10 C9 H9A 109.1
C8 C9 H9A 109.1
C10 C9 H9B 109.1
C8 C9 H9B 109.1
H9A C9 H9B 107.8
C9 C10 C11 112.3(3)
C9 C10 H10A 109.1
C11 C10 H10A 109.1
C9 C10 H10B 109.1
C11 C10 H10B 109.1
H10A C10 H10B 107.9
C10 C11 C12 111.6(3)
C10 C11 H11A 109.3
C12 C11 H11A 109.3
C10 C11 H11B 109.3
C12 C11 H11B 109.3
H11A C11 H11B 108.0
C7 C12 C11 110.6(3)
C7 C12 H12A 109.5
C11 C12 H12A 109.5
C7 C12 H12B 109.5
C11 C12 H12B 109.5
H12A C12 H12B 108.1
O1 C13 N2 123.1(2)
O1 C13 N1 120.3(2)
N2 C13 N1 116.6(2)
O2 C14 N2 119.6(2)
O2 C14 C15 124.6(2)
N2 C14 C15 115.8(2)
C16 C15 C17 118.7(2)
C16 C15 C14 118.3(2)
C17 C15 C14 122.9(2)
O3 C16 N1 114.9(2)
O3 C16 C15 122.7(2)
N1 C16 C15 122.3(2)
O4 C17 C18 116.0(2)
O4 C17 C15 117.6(2)
C18 C17 C15 126.4(2)
C19 C18 C17 121.2(2)
C19 C18 H18 119.4
C17 C18 H18 119.4
C18 C19 C20 125.8(3)
C18 C19 H19 117.1
C20 C19 H19 117.1
C21 C20 C19 123.2(3)
C21 C20 H20 118.4
C19 C20 H20 118.4
C20 C21 C22 125.4(3)
C20 C21 H21 117.3
C22 C21 H21 117.3
C23 C22 C21 123.8(3)
C23 C22 H22 118.1
C21 C22 H22 118.1
C22 C23 C24 124.2(3)
C22 C23 H23 117.9
C24 C23 H23 117.9
C25 C24 C23 126.1(2)
C25 C24 H24 117.0
C23 C24 H24 117.0
N3 C25 C24 123.3(2)
N3 C25 C26 108.1(2)
C24 C25 C26 128.7(2)
C27 C26 C25 101.67(19)
C27 C26 C34 111.7(2)
C25 C26 C34 112.5(2)
C27 C26 C33 108.4(2)
C25 C26 C33 111.5(2)
C34 C26 C33 110.7(2)
C32 C27 C28 119.5(2)
C32 C27 C26 130.6(2)
C28 C27 C26 109.7(2)
C29 C28 C27 122.6(3)
C29 C28 N3 129.0(2)
C27 C28 N3 108.4(2)
C28 C29 C30 117.0(3)
C28 C29 H29 121.5
C30 C29 H29 121.5
C31 C30 C29 121.5(3)
C31 C30 H30 119.2
C29 C30 H30 119.2
C30 C31 C32 120.5(3)
C30 C31 H31 119.7
C32 C31 H31 119.7
C27 C32 C31 118.8(3)
C27 C32 H32 120.6
C31 C32 H32 120.6
C26 C33 H33A 109.5
C26 C33 H33B 109.5
H33A C33 H33B 109.5
C26 C33 H33C 109.5
H33A C33 H33C 109.5
H33B C33 H33C 109.5
C26 C34 H34A 109.5
C26 C34 H34B 109.5
H34A C34 H34B 109.5
C26 C34 H34C 109.5
H34A C34 H34C 109.5
H34B C34 H34C 109.5
N3 C35 C36 113.3(2)
N3 C35 H35A 108.9
C36 C35 H35A 108.9
N3 C35 H35B 108.9
C36 C35 H35B 108.9
H35A C35 H35B 107.7
C35 C36 C37 110.7(2)
C35 C36 H36A 109.5
C37 C36 H36A 109.5
C35 C36 H36B 109.5
C37 C36 H36B 109.5
H36A C36 H36B 108.1
C38 C37 C36 111.9(3)
C38 C37 H37A 109.2
C36 C37 H37A 109.2
C38 C37 H37B 109.2
C36 C37 H37B 109.2
H37A C37 H37B 107.9
C39 C38 C37 177.3(4)
C38 C39 H39 180.0
C16 N1 C13 121.4(2)
C16 N1 C1 121.9(2)
C13 N1 C1 116.6(2)
C13 N2 C14 124.8(2)
C13 N2 C7 115.1(2)
C14 N2 C7 120.0(2)
C25 N3 C28 111.7(2)
C25 N3 C35 126.3(2)
C28 N3 C35 121.8(2)
C16 O3 B1 119.3(2)
C17 O4 B1 122.3(2)
F2 B1 F1 110.0(3)
F2 B1 O4 112.4(3)
F1 B1 O4 107.8(3)
F2 B1 O3 108.0(3)
F1 B1 O3 105.6(3)
O4 B1 O3 112.8(2)

loop_
_geom_bond_atom_site_label_1
_geom_bond_atom_site_label_2
_geom_bond_distance
C1 N1 1.505(3)
C1 C2 1.513(4)
C1 C6 1.520(4)
C1 H1 1.0000
C2 C3 1.528(4)
C2 H2A 0.9900
C2 H2B 0.9900
C3 C4 1.514(5)
C3 H3A 0.9900
C3 H3B 0.9900
C4 C5 1.514(5)
C4 H4A 0.9900
C4 H4B 0.9900
C5 C6 1.530(4)
C5 H5A 0.9900
C5 H5B 0.9900
C6 H6A 0.9900
C6 H6B 0.9900
C7 C12 1.493(4)
C7 C8 1.494(4)
C7 N2 1.496(3)
C7 H7 1.0000
C8 C9 1.520(4)
C8 H8A 0.9900
C8 H8B 0.9900
C9 C10 1.496(6)
C9 H9A 0.9900
C9 H9B 0.9900
C10 C11 1.507(6)
C10 H10A 0.9900
C10 H10B 0.9900
C11 C12 1.523(4)
C11 H11A 0.9900
C11 H11B 0.9900
C12 H12A 0.9900
C12 H12B 0.9900
C13 O1 1.213(3)
C13 N2 1.381(3)
C13 N1 1.401(3)
C14 O2 1.212(3)
C14 N2 1.412(3)
C14 C15 1.458(3)
C15 C16 1.392(3)
C15 C17 1.434(3)
C16 O3 1.293(3)
C16 N1 1.362(3)
C17 O4 1.328(3)
C17 C18 1.402(3)
C18 C19 1.383(4)
C18 H18 0.9500
C19 C20 1.395(3)
C19 H19 0.9500
C20 C21 1.380(4)
C20 H20 0.9500
C21 C22 1.396(3)
C21 H21 0.9500
C22 C23 1.377(4)
C22 H22 0.9500
C23 C24 1.397(3)
C23 H23 0.9500
C24 C25 1.382(4)
C24 H24 0.9500
C25 N3 1.367(3)
C25 C26 1.525(3)
C26 C27 1.511(3)
C26 C34 1.533(3)
C26 C33 1.544(3)
C27 C32 1.381(4)
C27 C28 1.386(4)
C28 C29 1.382(4)
C28 N3 1.409(3)
C29 C30 1.389(4)
C29 H29 0.9500
C30 C31 1.377(5)
C30 H30 0.9500
C31 C32 1.393(4)
C31 H31 0.9500
C32 H32 0.9500
C33 H33A 0.9800
C33 H33B 0.9800
C33 H33C 0.9800
C34 H34A 0.9800
C34 H34B 0.9800
C34 H34C 0.9800
C35 N3 1.455(3)
C35 C36 1.518(4)
C35 H35A 0.9900
C35 H35B 0.9900
C36 C37 1.536(4)
C36 H36A 0.9900
C36 H36B 0.9900
C37 C38 1.476(5)
C37 H37A 0.9900
C37 H37B 0.9900
C38 C39 1.180(5)
C39 H39 0.9500
O3 B1 1.470(4)
O4 B1 1.423(4)
B1 F2 1.343(4)
B1 F1 1.405(4)

loop_
_geom_torsion_atom_site_label_1
_geom_torsion_atom_site_label_2
_geom_torsion_atom_site_label_3
_geom_torsion_atom_site_label_4
_geom_torsion
N1 C1 C2 C3 177.0(2)
C6 C1 C2 C3 -54.4(3)
C1 C2 C3 C4 57.5(4)
C2 C3 C4 C5 -59.6(4)
C3 C4 C5 C6 56.7(3)
N1 C1 C6 C5 -179.2(2)
C2 C1 C6 C5 51.8(3)
C4 C5 C6 C1 -51.9(3)
C12 C7 C8 C9 -51.1(4)
N2 C7 C8 C9 176.8(3)
C7 C8 C9 C10 50.6(4)
C8 C9 C10 C11 -53.6(4)
C9 C10 C11 C12 54.4(4)
C8 C7 C12 C11 52.3(4)
N2 C7 C12 C11 -175.1(3)
C10 C11 C12 C7 -52.4(4)
O2 C14 C15 C16 177.2(3)
N2 C14 C15 C16 -3.5(3)
O2 C14 C15 C17 0.6(4)
N2 C14 C15 C17 179.9(2)
C17 C15 C16 O3 -4.9(4)
C14 C15 C16 O3 178.4(2)
C17 C15 C16 N1 173.4(2)
C14 C15 C16 N1 -3.4(4)
C16 C15 C17 O4 1.8(3)
C14 C15 C17 O4 178.4(2)
C16 C15 C17 C18 -176.1(2)
C14 C15 C17 C18 0.5(4)
O4 C17 C18 C19 6.9(4)
C15 C17 C18 C19 -175.2(2)
C17 C18 C19 C20 178.5(3)
C18 C19 C20 C21 -174.7(3)
C19 C20 C21 C22 176.4(3)
C20 C21 C22 C23 -173.8(3)
C21 C22 C23 C24 173.8(2)
C22 C23 C24 C25 -179.8(2)
C23 C24 C25 N3 172.7(2)
C23 C24 C25 C26 -8.1(4)
N3 C25 C26 C27 6.1(2)
C24 C25 C26 C27 -173.2(2)
N3 C25 C26 C34 125.8(2)
C24 C25 C26 C34 -53.5(3)
N3 C25 C26 C33 -109.2(2)
C24 C25 C26 C33 71.5(3)
C25 C26 C27 C32 179.1(2)
C34 C26 C27 C32 58.8(3)
C33 C26 C27 C32 -63.4(3)
C25 C26 C27 C28 -5.0(2)
C34 C26 C27 C28 -125.3(2)
C33 C26 C27 C28 112.5(2)
C32 C27 C28 C29 -0.1(4)
C26 C27 C28 C29 -176.5(2)
C32 C27 C28 N3 178.7(2)
C26 C27 C28 N3 2.2(3)
C27 C28 C29 C30 -0.2(4)
N3 C28 C29 C30 -178.6(2)
C28 C29 C30 C31 -0.2(4)
C29 C30 C31 C32 0.8(4)
C28 C27 C32 C31 0.7(4)
C26 C27 C32 C31 176.3(2)
C30 C31 C32 C27 -1.0(4)
N3 C35 C36 C37 165.8(2)
C35 C36 C37 C38 -66.4(3)
O3 C16 N1 C13 -172.5(2)
C15 C16 N1 C13 9.1(4)
O3 C16 N1 C1 4.7(3)
C15 C16 N1 C1 -173.7(2)
O1 C13 N1 C16 172.7(2)
N2 C13 N1 C16 -7.2(3)
O1 C13 N1 C1 -4.7(3)
N2 C13 N1 C1 175.4(2)
C2 C1 N1 C16 56.8(3)
C6 C1 N1 C16 -72.9(3)
C2 C1 N1 C13 -125.8(2)
C6 C1 N1 C13 104.5(2)
O1 C13 N2 C14 -180.0(2)
N1 C13 N2 C14 -0.1(3)
O1 C13 N2 C7 1.7(3)
N1 C13 N2 C7 -178.4(2)
O2 C14 N2 C13 -175.4(2)
C15 C14 N2 C13 5.3(4)
O2 C14 N2 C7 2.8(4)
C15 C14 N2 C7 -176.5(2)
C12 C7 N2 C13 108.8(3)
C8 C7 N2 C13 -117.7(3)
C12 C7 N2 C14 -69.6(3)
C8 C7 N2 C14 63.9(3)
C24 C25 N3 C28 174.0(2)
C26 C25 N3 C28 -5.3(3)
C24 C25 N3 C35 -10.6(4)
C26 C25 N3 C35 170.0(2)
C29 C28 N3 C25 -179.3(3)
C27 C28 N3 C25 2.0(3)
C29 C28 N3 C35 5.1(4)
C27 C28 N3 C35 -173.6(2)
C36 C35 N3 C25 96.2(3)
C36 C35 N3 C28 -88.9(3)
N1 C16 O3 B1 171.7(2)
C15 C16 O3 B1 -9.9(4)
C18 C17 O4 B1 -165.1(3)
C15 C17 O4 B1 16.8(4)
C17 O4 B1 F2 -152.5(3)
C17 O4 B1 F1 86.1(3)
C17 O4 B1 O3 -30.1(4)
C16 O3 B1 F2 150.9(3)
C16 O3 B1 F1 -91.4(3)
C16 O3 B1 O4 26.1(4)
